data_4067927
loop_
_publ_author_name
'Brun, Sandra'
'Torrent, Anna'
'Pla-Quintana, Anna'
'Roglans, Anna'
'Fontrodona, Xavier'
'Benet-Buchholz, Jordi'
'Parella, Teodor'

_publ_section_title
;
 Rhodium(I)-Catalyzed [2 + 2 + 2] Cycloaddition Reactions of Triacetylenic
 15-Membered Aza Macrocycles: A Comparative Structural Study
;
_journal_issue 1
_journal_name_full Organometallics
_journal_page_first 318
_journal_paper_doi 10.1021/om200927f
_journal_volume 31
_journal_year 2012
_chemical_formula_moiety 'C40 H47 N3 O6 S3'
_chemical_formula_sum 'C40 H47 N3 O6 S3'
_chemical_formula_weight 761.99
_chemical_name_systematic
; 
 ? 
;
_space_group_IT_number 14
_symmetry_cell_setting monoclinic
_symmetry_space_group_name_Hall '-P 2yn'
_symmetry_space_group_name_H-M 'P 1 21/n 1'
_atom_sites_solution_hydrogens geom
_atom_sites_solution_primary direct
_atom_sites_solution_secondary difmap
_audit_creation_method SHELXL-97
_cell_angle_alpha 90.00
_cell_angle_beta 95.836(11)
_cell_angle_gamma 90.00
_cell_formula_units_Z 4
_cell_length_a 19.242(12)
_cell_length_b 10.721(7)
_cell_length_c 20.441(13)
_cell_measurement_reflns_used 4493
_cell_measurement_temperature 300(2)
_cell_measurement_theta_max 26.95
_cell_measurement_theta_min 2.15
_cell_volume 4195(5)
_computing_cell_refinement 'Bruker SMART'
_computing_data_collection 'Bruker SMART'
_computing_data_reduction 'Bruker SAINT'
_computing_molecular_graphics 'Bruker SHELXTL'
_computing_publication_material 'Bruker SHELXTL'
_computing_structure_refinement 'Bruker SHELXTL'
_computing_structure_solution 'Bruker SHELXTL'
_diffrn_ambient_temperature 300(2)
_diffrn_measured_fraction_theta_full 0.983
_diffrn_measured_fraction_theta_max 0.983
_diffrn_measurement_device_type ccd
_diffrn_measurement_method 'phi and omega scans'
_diffrn_radiation_monochromator graphite
_diffrn_radiation_source 'fine-focus sealed tube'
_diffrn_radiation_type MoK\a
_diffrn_radiation_wavelength 0.71073
_diffrn_reflns_av_R_equivalents 0.0608
_diffrn_reflns_av_sigmaI/netI 0.0579
_diffrn_reflns_limit_h_max 25
_diffrn_reflns_limit_h_min -25
_diffrn_reflns_limit_k_max 14
_diffrn_reflns_limit_k_min -14
_diffrn_reflns_limit_l_max 26
_diffrn_reflns_limit_l_min -27
_diffrn_reflns_number 63344
_diffrn_reflns_theta_full 28.48
_diffrn_reflns_theta_max 28.48
_diffrn_reflns_theta_min 2.00
_exptl_absorpt_coefficient_mu 0.223
_exptl_absorpt_correction_T_max 1.0
_exptl_absorpt_correction_T_min 0.874942
_exptl_absorpt_correction_type empirical
_exptl_absorpt_process_details 'SADABS v2.10 BRUKER 2001'
_exptl_crystal_colour colorless
_exptl_crystal_density_diffrn 1.207
_exptl_crystal_density_method 'not measured'
_exptl_crystal_description needle
_exptl_crystal_F_000 1616
_exptl_crystal_size_max 0.5
_exptl_crystal_size_mid 0.1
_exptl_crystal_size_min 0.1
_platon_squeeze_details
;
;
_refine_diff_density_max 0.395
_refine_diff_density_min -0.287
_refine_diff_density_rms 0.044
_refine_ls_extinction_method none
_refine_ls_goodness_of_fit_ref 0.990
_refine_ls_hydrogen_treatment constr
_refine_ls_matrix_type full
_refine_ls_number_parameters 495
_refine_ls_number_reflns 10428
_refine_ls_number_restraints 0
_refine_ls_restrained_S_all 0.990
_refine_ls_R_factor_all 0.1204
_refine_ls_R_factor_gt 0.0579
_refine_ls_shift/su_max 0.015
_refine_ls_shift/su_mean 0.000
_refine_ls_structure_factor_coef Fsqd
_refine_ls_weighting_details 'calc w=1/[\s^2^(Fo^2^)+(0.0938P)^2^+0.0000P] where P=(Fo^2^+2Fc^2^)/3'
_refine_ls_weighting_scheme calc
_refine_ls_wR_factor_gt 0.1574
_refine_ls_wR_factor_ref 0.1771
_reflns_number_gt 5351
_reflns_number_total 10428
_reflns_threshold_expression >2sigma(I)
_cod_data_source_file om200927f_si_003.cif
_cod_data_source_block sb179_1e-trans
_cod_original_sg_symbol_H-M P21/n
_cod_database_code 4067927

loop_
_symmetry_equiv_pos_as_xyz
'x, y, z'
'-x+1/2, y+1/2, -z+1/2'
'-x, -y, -z'
'x-1/2, -y-1/2, z-1/2'

loop_
_atom_site_label
_atom_site_type_symbol
_atom_site_fract_x
_atom_site_fract_y
_atom_site_fract_z
_atom_site_U_iso_or_equiv
_atom_site_adp_type
_atom_site_occupancy
_atom_site_symmetry_multiplicity
_atom_site_calc_flag
_atom_site_refinement_flags
_atom_site_disorder_assembly
_atom_site_disorder_group
S1 S 0.22054(3) 0.80895(6) 0.22433(3) 0.0582(2) Uani 1 1 d . . .
O1 O 0.26494(8) 0.89742(17) 0.25965(10) 0.0776(5) Uani 1 1 d . . .
N1 N 0.16141(9) 0.7710(2) 0.27258(10) 0.0623(5) Uani 1 1 d . . .
C1 C 0.12556(13) 0.6497(3) 0.26379(14) 0.0706(7) Uani 1 1 d . . .
H1A H 0.1608 0.5852 0.2626 0.085 Uiso 1 1 calc R . .
H1B H 0.1009 0.6343 0.3021 0.085 Uiso 1 1 calc R . .
S3 S -0.19879(3) 0.96971(6) 0.26357(4) 0.0758(2) Uani 1 1 d . . .
N2 N -0.05962(9) 0.49398(17) 0.09827(9) 0.0541(5) Uani 1 1 d . . .
S2 S -0.03447(4) 0.35064(6) 0.11067(3) 0.0652(2) Uani 1 1 d . . .
O2 O 0.24858(8) 0.69405(15) 0.20316(9) 0.0705(5) Uani 1 1 d . . .
C2 C 0.07540(12) 0.6366(2) 0.20469(14) 0.0610(6) Uani 1 1 d . . .
N3 N -0.12592(10) 0.88793(18) 0.26823(10) 0.0618(5) Uani 1 1 d . . .
O3 O -0.09496(11) 0.27487(17) 0.09466(10) 0.0881(6) Uani 1 1 d . . .
C3 C 0.03666(13) 0.6172(2) 0.15766(14) 0.0609(6) Uani 1 1 d . . .
O4 O 0.02578(11) 0.3362(2) 0.07558(10) 0.0971(7) Uani 1 1 d . . .
C4 C -0.00683(13) 0.5928(3) 0.09519(12) 0.0671(7) Uani 1 1 d . . .
H4A H -0.0305 0.6694 0.0809 0.080 Uiso 1 1 calc R . .
H4B H 0.0236 0.5701 0.0621 0.080 Uiso 1 1 calc R . .
O5 O -0.24427(10) 0.90624(18) 0.30371(11) 0.0904(6) Uani 1 1 d . . .
C5 C -0.13068(11) 0.5320(2) 0.11147(12) 0.0592(6) Uani 1 1 d . . .
H5A H -0.1557 0.4562 0.1219 0.071 Uiso 1 1 calc R . .
O6 O -0.17882(10) 1.09576(17) 0.27766(14) 0.1098(8) Uani 1 1 d . . .
C6 C -0.12974(12) 0.6160(2) 0.16951(14) 0.0613(6) Uani 1 1 d . . .
C7 C -0.13128(12) 0.6815(2) 0.21532(14) 0.0613(6) Uani 1 1 d . . .
C8 C -0.13158(13) 0.7513(2) 0.27714(12) 0.0624(6) Uani 1 1 d . A .
H8A H -0.1768 0.7356 0.2937 0.075 Uiso 1 1 calc R . .
C9 C -0.07380(12) 0.9333(2) 0.22524(13) 0.0668(7) Uani 1 1 d . . .
H9A H -0.0797 0.8883 0.1839 0.080 Uiso 1 1 calc R . .
H9B H -0.0822 1.0210 0.2158 0.080 Uiso 1 1 calc R . .
C10 C -0.00198(13) 0.9176(2) 0.25502(14) 0.0685(7) Uani 1 1 d . . .
C11 C 0.05603(14) 0.9011(3) 0.27567(14) 0.0711(7) Uani 1 1 d . . .
C12 C 0.12688(13) 0.8709(3) 0.30509(14) 0.0774(8) Uani 1 1 d . . .
H12A H 0.1554 0.9455 0.3047 0.093 Uiso 1 1 calc R . .
H12B H 0.1245 0.8477 0.3507 0.093 Uiso 1 1 calc R . .
C13 C -0.17006(14) 0.5886(3) 0.05034(14) 0.0770(8) Uani 1 1 d . . .
H13A H -0.2126 0.6266 0.0626 0.092 Uiso 1 1 calc R . .
H13B H -0.1417 0.6544 0.0343 0.092 Uiso 1 1 calc R . .
C14 C -0.18905(15) 0.4980(3) -0.00480(14) 0.0789(8) Uani 1 1 d . . .
H14A H -0.1484 0.4461 -0.0112 0.095 Uiso 1 1 calc R . .
C15 C -0.2135(2) 0.5625(4) -0.06840(18) 0.1319(15) Uani 1 1 d . . .
H15A H -0.1753 0.6073 -0.0840 0.198 Uiso 1 1 calc R . .
H15B H -0.2504 0.6196 -0.0613 0.198 Uiso 1 1 calc R . .
H15C H -0.2305 0.5015 -0.1005 0.198 Uiso 1 1 calc R . .
C16 C -0.2492(2) 0.4146(5) 0.0115(2) 0.1553(18) Uani 1 1 d . . .
H16A H -0.2570 0.3508 -0.0214 0.233 Uiso 1 1 calc R . .
H16B H -0.2907 0.4638 0.0124 0.233 Uiso 1 1 calc R . .
H16C H -0.2376 0.3766 0.0537 0.233 Uiso 1 1 calc R . .
C17 C -0.07608(17) 0.7014(3) 0.32831(16) 0.0944(10) Uani 1 1 d . . .
H17A H -0.0320 0.7075 0.3094 0.113 Uiso 0.348(7) 1 calc PR A 1
H17B H -0.0734 0.7593 0.3650 0.113 Uiso 0.348(7) 1 calc PR A 1
H17C H -0.0315 0.7182 0.3129 0.113 Uiso 0.652(7) 1 d PR A 2
H17D H -0.0811 0.6125 0.3305 0.113 Uiso 0.652(7) 1 d PR A 2
C18 C -0.0787(4) 0.5840(7) 0.3546(4) 0.066(3) Uani 0.348(7) 1 d P A 1
H18A H -0.0767 0.5250 0.3189 0.080 Uiso 0.348(7) 1 calc PR A 1
H18B H -0.1242 0.5745 0.3705 0.080 Uiso 0.348(7) 1 calc PR A 1
C19 C -0.0249(6) 0.5443(10) 0.4092(5) 0.087(3) Uani 0.348(7) 1 d P A 1
H19A H -0.0359 0.4622 0.4238 0.131 Uiso 0.348(7) 1 calc PR A 1
H19B H -0.0250 0.6018 0.4452 0.131 Uiso 0.348(7) 1 calc PR A 1
H19C H 0.0204 0.5436 0.3935 0.131 Uiso 0.348(7) 1 calc PR A 1
C18' C -0.0755(5) 0.7475(9) 0.3942(4) 0.206(5) Uani 0.652(7) 1 d P A 2
H18C H -0.1202 0.7344 0.4112 0.248 Uiso 0.652(7) 1 calc PR A 2
H18D H -0.0639 0.8355 0.3967 0.248 Uiso 0.652(7) 1 calc PR A 2
C19' C -0.0153(7) 0.664(2) 0.4327(4) 0.329(11) Uani 0.652(7) 1 d P A 2
H19D H -0.0203 0.6655 0.4789 0.493 Uiso 0.652(7) 1 calc PR A 2
H19E H 0.0296 0.6970 0.4252 0.493 Uiso 0.652(7) 1 calc PR A 2
H19F H -0.0191 0.5797 0.4169 0.493 Uiso 0.652(7) 1 calc PR A 2
C20 C 0.17962(12) 0.8867(2) 0.15547(12) 0.0556(6) Uani 1 1 d . . .
C21 C 0.15737(13) 0.8185(2) 0.09954(12) 0.0617(6) Uani 1 1 d . . .
H21A H 0.1641 0.7327 0.0987 0.074 Uiso 1 1 calc R . .
C22 C 0.12552(15) 0.8787(3) 0.04583(13) 0.0733(8) Uani 1 1 d . . .
H22A H 0.1105 0.8325 0.0086 0.088 Uiso 1 1 calc R . .
C23 C 0.11483(14) 1.0065(3) 0.04501(14) 0.0721(7) Uani 1 1 d . . .
C24 C 0.13768(16) 1.0727(3) 0.10139(15) 0.0806(8) Uani 1 1 d . . .
H24A H 0.1314 1.1587 0.1021 0.097 Uiso 1 1 calc R . .
C25 C 0.16952(15) 1.0139(2) 0.15626(14) 0.0724(7) Uani 1 1 d . . .
H25A H 0.1842 1.0598 0.1938 0.087 Uiso 1 1 calc R . .
C26 C 0.08209(18) 1.0720(3) -0.01552(16) 0.1022(11) Uani 1 1 d . . .
H26A H 0.0517 1.1368 -0.0030 0.153 Uiso 1 1 calc R . .
H26B H 0.0556 1.0132 -0.0434 0.153 Uiso 1 1 calc R . .
H26C H 0.1180 1.1078 -0.0389 0.153 Uiso 1 1 calc R . .
C27 C -0.00911(12) 0.3255(2) 0.19380(12) 0.0563(6) Uani 1 1 d . . .
C28 C -0.05876(14) 0.3071(3) 0.23657(15) 0.0869(9) Uani 1 1 d . . .
H28A H -0.1060 0.3123 0.2217 0.104 Uiso 1 1 calc R . .
C29 C -0.03852(18) 0.2812(5) 0.30112(18) 0.1283(16) Uani 1 1 d . . .
H29A H -0.0724 0.2718 0.3301 0.154 Uiso 1 1 calc R . .
C30 C 0.03034(18) 0.2686(5) 0.32418(17) 0.1190(14) Uani 1 1 d . . .
C31 C 0.07868(15) 0.2899(3) 0.28181(17) 0.0964(10) Uani 1 1 d . . .
H31A H 0.1258 0.2847 0.2970 0.116 Uiso 1 1 calc R . .
C32 C 0.06026(13) 0.3187(3) 0.21786(15) 0.0790(8) Uani 1 1 d . . .
H32A H 0.0947 0.3340 0.1900 0.095 Uiso 1 1 calc R . .
C33 C 0.0524(3) 0.2307(8) 0.3945(2) 0.239(4) Uani 1 1 d . . .
H33A H 0.1001 0.2031 0.3982 0.359 Uiso 1 1 calc R . .
H33B H 0.0230 0.1642 0.4068 0.359 Uiso 1 1 calc R . .
H33C H 0.0481 0.3009 0.4230 0.359 Uiso 1 1 calc R . .
C34 C -0.23415(12) 0.9647(2) 0.18172(15) 0.0705(8) Uani 1 1 d . . .
C35 C -0.22231(16) 1.0598(3) 0.1384(2) 0.1005(12) Uani 1 1 d . . .
H35A H -0.1968 1.1297 0.1533 0.121 Uiso 1 1 calc R . .
C36 C -0.2482(2) 1.0509(4) 0.0736(3) 0.1199(14) Uani 1 1 d . . .
H36A H -0.2401 1.1158 0.0451 0.144 Uiso 1 1 calc R . .
C37 C -0.28570(18) 0.9490(5) 0.0496(2) 0.1101(12) Uani 1 1 d . . .
C38 C -0.29793(15) 0.8535(3) 0.0921(2) 0.0963(10) Uani 1 1 d . . .
H38A H -0.3232 0.7839 0.0764 0.116 Uiso 1 1 calc R . .
C39 C -0.27269(13) 0.8603(3) 0.15861(18) 0.0814(9) Uani 1 1 d . . .
H39A H -0.2814 0.7959 0.1872 0.098 Uiso 1 1 calc R . .
C40 C -0.3130(2) 0.9377(6) -0.0229(2) 0.169(2) Uani 1 1 d . . .
H40A H -0.3096 0.8525 -0.0367 0.254 Uiso 1 1 calc R . .
H40B H -0.2857 0.9896 -0.0487 0.254 Uiso 1 1 calc R . .
H40C H -0.3610 0.9638 -0.0289 0.254 Uiso 1 1 calc R . .

loop_
_atom_site_aniso_label
_atom_site_aniso_U_11
_atom_site_aniso_U_22
_atom_site_aniso_U_33
_atom_site_aniso_U_23
_atom_site_aniso_U_13
_atom_site_aniso_U_12
S1 0.0392(3) 0.0575(4) 0.0762(4) -0.0056(3) -0.0030(3) -0.0008(3)
O1 0.0500(10) 0.0785(12) 0.0998(14) -0.0136(10) -0.0136(9) -0.0130(9)
N1 0.0434(10) 0.0702(13) 0.0712(13) -0.0041(11) -0.0041(10) -0.0014(10)
C1 0.0511(14) 0.0769(18) 0.0815(18) 0.0182(15) -0.0038(13) -0.0025(13)
S3 0.0546(4) 0.0533(4) 0.1245(7) -0.0125(4) 0.0335(4) 0.0078(3)
N2 0.0443(10) 0.0544(11) 0.0634(12) -0.0051(9) 0.0041(9) 0.0000(9)
S2 0.0701(4) 0.0578(4) 0.0671(4) -0.0152(3) 0.0043(3) 0.0119(3)
O2 0.0531(9) 0.0587(10) 0.0991(13) -0.0023(9) 0.0052(9) 0.0103(8)
C2 0.0434(13) 0.0564(14) 0.0830(18) 0.0057(13) 0.0064(13) -0.0058(11)
N3 0.0474(11) 0.0572(12) 0.0833(15) -0.0091(10) 0.0195(10) 0.0055(9)
O3 0.1033(14) 0.0593(11) 0.0950(14) -0.0239(10) -0.0223(11) -0.0083(10)
C3 0.0466(13) 0.0576(15) 0.0791(19) 0.0068(13) 0.0095(14) -0.0074(11)
O4 0.1000(15) 0.1178(17) 0.0771(13) -0.0094(12) 0.0267(11) 0.0454(13)
C4 0.0581(15) 0.0761(18) 0.0677(17) 0.0064(13) 0.0096(13) -0.0108(13)
O5 0.0688(12) 0.0853(14) 0.1255(17) -0.0086(12) 0.0504(12) 0.0107(10)
C5 0.0494(13) 0.0531(14) 0.0743(17) -0.0093(12) 0.0026(12) -0.0018(11)
O6 0.0792(13) 0.0556(12) 0.200(2) -0.0389(13) 0.0403(15) 0.0049(10)
C6 0.0525(14) 0.0508(14) 0.0807(18) -0.0044(14) 0.0081(13) 0.0028(11)
C7 0.0526(14) 0.0539(14) 0.0782(18) -0.0052(14) 0.0107(13) 0.0082(11)
C8 0.0581(14) 0.0585(15) 0.0736(17) -0.0038(13) 0.0220(13) 0.0090(12)
C9 0.0490(14) 0.0624(15) 0.092(2) -0.0002(14) 0.0199(13) 0.0028(12)
C10 0.0515(15) 0.0653(16) 0.091(2) -0.0103(14) 0.0180(14) 0.0029(13)
C11 0.0548(16) 0.0785(19) 0.0814(19) -0.0128(14) 0.0136(14) -0.0003(14)
C12 0.0588(16) 0.102(2) 0.0699(18) -0.0172(16) 0.0014(14) 0.0026(15)
C13 0.0639(16) 0.0687(17) 0.094(2) -0.0078(15) -0.0152(15) 0.0120(14)
C14 0.0682(17) 0.085(2) 0.080(2) -0.0070(16) -0.0093(15) 0.0008(15)
C15 0.141(3) 0.144(3) 0.101(3) 0.007(3) -0.035(3) 0.008(3)
C16 0.130(4) 0.177(5) 0.157(4) -0.029(3) 0.003(3) -0.037(3)
C17 0.094(2) 0.105(3) 0.085(2) 0.0214(19) 0.0107(18) 0.0165(19)
C18 0.062(5) 0.057(5) 0.079(6) 0.025(4) 0.002(4) -0.007(4)
C19 0.099(7) 0.099(7) 0.059(6) 0.024(5) -0.017(5) -0.013(6)
C18' 0.243(10) 0.258(11) 0.104(6) -0.011(6) -0.049(6) 0.064(9)
C19' 0.341(17) 0.55(3) 0.083(6) 0.017(11) -0.037(8) 0.21(2)
C20 0.0492(13) 0.0469(13) 0.0705(16) -0.0081(11) 0.0056(12) -0.0065(10)
C21 0.0755(16) 0.0445(13) 0.0654(16) -0.0032(12) 0.0080(13) -0.0056(12)
C22 0.090(2) 0.0650(17) 0.0642(17) -0.0069(14) 0.0061(15) -0.0163(15)
C23 0.0724(17) 0.0683(18) 0.0757(19) 0.0100(15) 0.0078(15) 0.0022(14)
C24 0.096(2) 0.0524(15) 0.093(2) -0.0022(15) 0.0060(18) 0.0113(15)
C25 0.0844(19) 0.0532(15) 0.0773(19) -0.0131(14) -0.0027(15) 0.0035(14)
C26 0.108(2) 0.104(2) 0.092(2) 0.030(2) -0.0011(19) 0.005(2)
C27 0.0474(13) 0.0485(13) 0.0735(16) 0.0001(11) 0.0076(12) 0.0019(10)
C28 0.0457(14) 0.132(3) 0.083(2) 0.0127(19) 0.0069(15) -0.0095(16)
C29 0.068(2) 0.230(5) 0.089(3) 0.036(3) 0.0198(19) -0.014(3)
C30 0.078(2) 0.198(4) 0.079(2) 0.035(2) -0.0002(19) -0.005(2)
C31 0.0530(16) 0.139(3) 0.095(2) 0.027(2) -0.0023(17) 0.0045(18)
C32 0.0511(15) 0.104(2) 0.084(2) 0.0185(17) 0.0165(14) 0.0101(15)
C33 0.136(4) 0.464(11) 0.113(4) 0.113(5) -0.005(3) 0.014(5)
C34 0.0422(13) 0.0532(15) 0.119(2) 0.0172(15) 0.0228(14) 0.0093(11)
C35 0.0588(18) 0.074(2) 0.172(4) 0.039(2) 0.029(2) -0.0001(15)
C36 0.083(3) 0.127(3) 0.154(4) 0.066(3) 0.029(3) 0.011(2)
C37 0.064(2) 0.143(4) 0.124(3) 0.035(3) 0.014(2) 0.021(2)
C38 0.0601(18) 0.097(2) 0.130(3) 0.011(2) 0.002(2) 0.0087(17)
C39 0.0501(15) 0.0611(17) 0.134(3) 0.0242(17) 0.0161(17) 0.0044(13)
C40 0.109(3) 0.256(6) 0.140(4) 0.042(4) 0.003(3) 0.029(4)

loop_
_atom_type_symbol
_atom_type_description
_atom_type_scat_dispersion_real
_atom_type_scat_dispersion_imag
_atom_type_scat_source
C C 0.0033 0.0016 'International Tables Vol C Tables 4.2.6.8 and 6.1.1.4'
H H 0.0000 0.0000 'International Tables Vol C Tables 4.2.6.8 and 6.1.1.4'
N N 0.0061 0.0033 'International Tables Vol C Tables 4.2.6.8 and 6.1.1.4'
O O 0.0106 0.0060 'International Tables Vol C Tables 4.2.6.8 and 6.1.1.4'
S S 0.1246 0.1234 'International Tables Vol C Tables 4.2.6.8 and 6.1.1.4'

loop_
_geom_angle_atom_site_label_1
_geom_angle_atom_site_label_2
_geom_angle_atom_site_label_3
_geom_angle
O1 S1 O2 120.16(11)
O1 S1 N1 106.21(12)
O2 S1 N1 106.01(11)
O1 S1 C20 106.75(12)
O2 S1 C20 108.62(12)
N1 S1 C20 108.68(11)
C12 N1 C1 118.4(2)
C12 N1 S1 118.08(19)
C1 N1 S1 119.53(18)
C2 C1 N1 116.3(2)
C2 C1 H1A 108.2
N1 C1 H1A 108.2
C2 C1 H1B 108.2
N1 C1 H1B 108.2
H1A C1 H1B 107.4
O6 S3 O5 120.17(14)
O6 S3 N3 106.39(12)
O5 S3 N3 106.27(12)
O6 S3 C34 107.09(15)
O5 S3 C34 109.53(13)
N3 S3 C34 106.63(11)
C4 N2 C5 117.64(19)
C4 N2 S2 119.43(16)
C5 N2 S2 119.97(16)
O3 S2 O4 120.37(14)
O3 S2 N2 106.22(11)
O4 S2 N2 105.54(12)
O3 S2 C27 106.03(12)
O4 S2 C27 108.14(12)
N2 S2 C27 110.41(10)
C3 C2 C1 175.1(3)
C9 N3 C8 117.41(19)
C9 N3 S3 114.47(17)
C8 N3 S3 117.41(16)
C2 C3 C4 175.1(3)
N2 C4 C3 115.0(2)
N2 C4 H4A 108.5
C3 C4 H4A 108.5
N2 C4 H4B 108.5
C3 C4 H4B 108.5
H4A C4 H4B 107.5
N2 C5 C6 112.10(18)
N2 C5 C13 110.7(2)
C6 C5 C13 112.2(2)
N2 C5 H5A 107.2
C6 C5 H5A 107.2
C13 C5 H5A 107.2
C7 C6 C5 177.8(3)
C6 C7 C8 173.7(3)
C7 C8 N3 113.0(2)
C7 C8 C17 110.5(2)
N3 C8 C17 112.2(2)
C7 C8 H8A 106.9
N3 C8 H8A 106.9
C17 C8 H8A 106.9
C10 C9 N3 112.5(2)
C10 C9 H9A 109.1
N3 C9 H9A 109.1
C10 C9 H9B 109.1
N3 C9 H9B 109.1
H9A C9 H9B 107.8
C11 C10 C9 176.2(3)
C10 C11 C12 174.8(3)
N1 C12 C11 115.0(2)
N1 C12 H12A 108.5
C11 C12 H12A 108.5
N1 C12 H12B 108.5
C11 C12 H12B 108.5
H12A C12 H12B 107.5
C14 C13 C5 114.9(2)
C14 C13 H13A 108.5
C5 C13 H13A 108.5
C14 C13 H13B 108.5
C5 C13 H13B 108.5
H13A C13 H13B 107.5
C13 C14 C15 112.4(3)
C13 C14 C16 110.3(3)
C15 C14 C16 106.3(3)
C13 C14 H14A 109.3
C15 C14 H14A 109.3
C16 C14 H14A 109.3
C14 C15 H15A 109.5
C14 C15 H15B 109.5
H15A C15 H15B 109.5
C14 C15 H15C 109.5
H15A C15 H15C 109.5
H15B C15 H15C 109.5
C14 C16 H16A 109.5
C14 C16 H16B 109.5
H16A C16 H16B 109.5
C14 C16 H16C 109.5
H16A C16 H16C 109.5
H16B C16 H16C 109.5
C18 C17 C18' 86.9(5)
C18 C17 C8 122.9(4)
C18' C17 C8 117.7(4)
C18 C17 H17A 106.6
C18' C17 H17A 115.3
C8 C17 H17A 106.6
C18 C17 H17B 106.6
C18' C17 H17B 19.8
C8 C17 H17B 106.6
H17A C17 H17B 106.6
C18 C17 H17C 111.7
C18' C17 H17C 108.7
C8 C17 H17C 107.4
H17A C17 H17C 8.0
H17B C17 H17C 98.9
C18 C17 H17D 20.3
C18' C17 H17D 106.8
C8 C17 H17D 108.4
H17A C17 H17D 100.5
H17B C17 H17D 126.7
H17C C17 H17D 107.4
C17 C18 C19 120.0(6)
C17 C18 H17D 35.2
C19 C18 H17D 140.7
C17 C18 H18A 107.3
C19 C18 H18A 107.3
H17D C18 H18A 73.1
C17 C18 H18B 107.3
C19 C18 H18B 107.3
H17D C18 H18B 110.0
H18A C18 H18B 106.9
C17 C18' C19' 101.8(7)
C17 C18' H18C 111.4
C19' C18' H18C 111.4
C17 C18' H18D 111.4
C19' C18' H18D 111.4
H18C C18' H18D 109.3
C18' C19' H19D 109.5
C18' C19' H19E 109.5
H19D C19' H19E 109.5
C18' C19' H19F 109.5
H19D C19' H19F 109.5
H19E C19' H19F 109.5
C25 C20 C21 119.9(2)
C25 C20 S1 120.90(19)
C21 C20 S1 119.17(19)
C22 C21 C20 119.3(2)
C22 C21 H21A 120.3
C20 C21 H21A 120.3
C21 C22 C23 122.1(3)
C21 C22 H22A 118.9
C23 C22 H22A 118.9
C22 C23 C24 117.5(3)
C22 C23 C26 121.4(3)
C24 C23 C26 121.0(3)
C25 C24 C23 121.3(3)
C25 C24 H24A 119.3
C23 C24 H24A 119.3
C24 C25 C20 119.7(2)
C24 C25 H25A 120.1
C20 C25 H25A 120.1
C23 C26 H26A 109.5
C23 C26 H26B 109.5
H26A C26 H26B 109.5
C23 C26 H26C 109.5
H26A C26 H26C 109.5
H26B C26 H26C 109.5
C28 C27 C32 118.5(3)
C28 C27 S2 119.98(19)
C32 C27 S2 121.5(2)
C29 C28 C27 119.7(3)
C29 C28 H28A 120.1
C27 C28 H28A 120.1
C28 C29 C30 121.6(3)
C28 C29 H29A 119.2
C30 C29 H29A 119.2
C31 C30 C29 117.9(3)
C31 C30 C33 120.6(3)
C29 C30 C33 121.5(3)
C30 C31 C32 121.8(3)
C30 C31 H31A 119.1
C32 C31 H31A 119.1
C31 C32 C27 120.4(3)
C31 C32 H32A 119.8
C27 C32 H32A 119.8
C30 C33 H33A 109.5
C30 C33 H33B 109.5
H33A C33 H33B 109.5
C30 C33 H33C 109.5
H33A C33 H33C 109.5
H33B C33 H33C 109.5
C35 C34 C39 119.3(3)
C35 C34 S3 121.2(3)
C39 C34 S3 119.4(2)
C36 C35 C34 120.0(4)
C36 C35 H35A 120.0
C34 C35 H35A 120.0
C35 C36 C37 121.8(4)
C35 C36 H36A 119.1
C37 C36 H36A 119.1
C36 C37 C38 118.9(4)
C36 C37 C40 121.8(4)
C38 C37 C40 119.3(5)
C37 C38 C39 120.7(4)
C37 C38 H38A 119.7
C39 C38 H38A 119.7
C38 C39 C34 119.3(3)
C38 C39 H39A 120.3
C34 C39 H39A 120.3
C37 C40 H40A 109.5
C37 C40 H40B 109.5
H40A C40 H40B 109.5
C37 C40 H40C 109.5
H40A C40 H40C 109.5
H40B C40 H40C 109.5

loop_
_geom_bond_atom_site_label_1
_geom_bond_atom_site_label_2
_geom_bond_distance
S1 O1 1.4232(18)
S1 O2 1.4294(18)
S1 N1 1.631(2)
S1 C20 1.752(3)
N1 C12 1.457(3)
N1 C1 1.474(3)
C1 C2 1.474(4)
C1 H1A 0.9700
C1 H1B 0.9700
S3 O6 1.426(2)
S3 O5 1.431(2)
S3 N3 1.648(2)
S3 C34 1.742(3)
N2 C4 1.473(3)
N2 C5 1.478(3)
N2 S2 1.623(2)
S2 O3 1.430(2)
S2 O4 1.432(2)
S2 C27 1.741(3)
C2 C3 1.174(3)
N3 C9 1.481(3)
N3 C8 1.482(3)
C3 C4 1.477(4)
C4 H4A 0.9700
C4 H4B 0.9700
C5 C6 1.488(4)
C5 C13 1.520(3)
C5 H5A 0.9800
C6 C7 1.173(3)
C7 C8 1.469(4)
C8 C17 1.514(4)
C8 H8A 0.9800
C9 C10 1.462(4)
C9 H9A 0.9700
C9 H9B 0.9700
C10 C11 1.166(3)
C11 C12 1.469(4)
C12 H12A 0.9700
C12 H12B 0.9700
C13 C14 1.504(4)
C13 H13A 0.9700
C13 H13B 0.9700
C14 C15 1.505(4)
C14 C16 1.526(5)
C14 H14A 0.9800
C15 H15A 0.9600
C15 H15B 0.9600
C15 H15C 0.9600
C16 H16A 0.9600
C16 H16B 0.9600
C16 H16C 0.9600
C17 C18 1.372(7)
C17 C18' 1.433(8)
C17 H17A 0.9700
C17 H17B 0.9700
C17 H17C 0.9608
C17 H17D 0.9594
C18 C19 1.504(11)
C18 H17D 0.5783
C18 H18A 0.9700
C18 H18B 0.9700
C19 H19A 0.9600
C19 H19B 0.9600
C19 H19C 0.9600
C18' C19' 1.605(12)
C18' H18C 0.9700
C18' H18D 0.9700
C19' H19D 0.9600
C19' H19E 0.9600
C19' H19F 0.9600
C20 C25 1.378(3)
C20 C21 1.387(3)
C21 C22 1.364(4)
C21 H21A 0.9300
C22 C23 1.385(4)
C22 H22A 0.9300
C23 C24 1.387(4)
C23 C26 1.504(4)
C24 C25 1.375(4)
C24 H24A 0.9300
C25 H25A 0.9300
C26 H26A 0.9600
C26 H26B 0.9600
C26 H26C 0.9600
C27 C28 1.373(4)
C27 C32 1.377(3)
C28 C29 1.366(4)
C28 H28A 0.9300
C29 C30 1.367(5)
C29 H29A 0.9300
C30 C31 1.353(4)
C30 C33 1.512(5)
C31 C32 1.355(4)
C31 H31A 0.9300
C32 H32A 0.9300
C33 H33A 0.9600
C33 H33B 0.9600
C33 H33C 0.9600
C34 C35 1.383(4)
C34 C39 1.399(4)
C35 C36 1.372(5)
C35 H35A 0.9300
C36 C37 1.373(6)
C36 H36A 0.9300
C37 C38 1.379(5)
C37 C40 1.526(6)
C38 C39 1.398(4)
C38 H38A 0.9300
C39 H39A 0.9300
C40 H40A 0.9600
C40 H40B 0.9600
C40 H40C 0.9600

loop_
_geom_torsion_atom_site_label_1
_geom_torsion_atom_site_label_2
_geom_torsion_atom_site_label_3
_geom_torsion_atom_site_label_4
_geom_torsion
O1 S1 N1 C12 47.25(19)
O2 S1 N1 C12 176.13(17)
C20 S1 N1 C12 -67.28(19)
O1 S1 N1 C1 -155.68(17)
O2 S1 N1 C1 -26.80(19)
C20 S1 N1 C1 89.79(19)
C12 N1 C1 C2 85.8(3)
S1 N1 C1 C2 -71.2(3)
C4 N2 S2 O3 -165.66(18)
C5 N2 S2 O3 34.2(2)
C4 N2 S2 O4 -36.8(2)
C5 N2 S2 O4 163.08(17)
C4 N2 S2 C27 79.8(2)
C5 N2 S2 C27 -80.29(18)
N1 C1 C2 C3 150(3)
O6 S3 N3 C9 -55.6(2)
O5 S3 N3 C9 175.22(18)
C34 S3 N3 C9 58.4(2)
O6 S3 N3 C8 160.7(2)
O5 S3 N3 C8 31.5(2)
C34 S3 N3 C8 -85.3(2)
C1 C2 C3 C4 -79(5)
C5 N2 C4 C3 93.6(3)
S2 N2 C4 C3 -67.0(3)
C2 C3 C4 N2 134(3)
C4 N2 C5 C6 -50.0(3)
S2 N2 C5 C6 110.5(2)
C4 N2 C5 C13 76.2(2)
S2 N2 C5 C13 -123.33(19)
N2 C5 C6 C7 -164(7)
C13 C5 C6 C7 71(7)
C5 C6 C7 C8 88(8)
C6 C7 C8 N3 164(2)
C6 C7 C8 C17 37(3)
C9 N3 C8 C7 -44.3(3)
S3 N3 C8 C7 98.4(2)
C9 N3 C8 C17 81.5(3)
S3 N3 C8 C17 -135.8(2)
C8 N3 C9 C10 -71.2(3)
S3 N3 C9 C10 145.08(19)
N3 C9 C10 C11 124(5)
C9 C10 C11 C12 -97(6)
C1 N1 C12 C11 -54.8(3)
S1 N1 C12 C11 102.5(3)
C10 C11 C12 N1 83(3)
N2 C5 C13 C14 68.9(3)
C6 C5 C13 C14 -165.0(2)
C5 C13 C14 C15 -167.5(3)
C5 C13 C14 C16 74.0(3)
C7 C8 C17 C18 -66.2(6)
N3 C8 C17 C18 166.6(5)
C7 C8 C17 C18' -171.6(6)
N3 C8 C17 C18' 61.2(6)
C18' C17 C18 C19 -53.7(9)
C8 C17 C18 C19 -175.0(7)
C18 C17 C18' C19' 49.2(10)
C8 C17 C18' C19' 175.0(9)
O1 S1 C20 C25 -26.5(2)
O2 S1 C20 C25 -157.4(2)
N1 S1 C20 C25 87.7(2)
O1 S1 C20 C21 153.4(2)
O2 S1 C20 C21 22.5(2)
N1 S1 C20 C21 -92.4(2)
C25 C20 C21 C22 -0.1(4)
S1 C20 C21 C22 -180.0(2)
C20 C21 C22 C23 0.3(4)
C21 C22 C23 C24 -0.1(4)
C21 C22 C23 C26 177.6(3)
C22 C23 C24 C25 -0.3(4)
C26 C23 C24 C25 -178.1(3)
C23 C24 C25 C20 0.5(4)
C21 C20 C25 C24 -0.3(4)
S1 C20 C25 C24 179.6(2)
O3 S2 C27 C28 -35.6(3)
O4 S2 C27 C28 -166.0(2)
N2 S2 C27 C28 79.0(2)
O3 S2 C27 C32 141.9(2)
O4 S2 C27 C32 11.5(3)
N2 S2 C27 C32 -103.5(2)
C32 C27 C28 C29 -0.9(5)
S2 C27 C28 C29 176.7(3)
C27 C28 C29 C30 -2.3(7)
C28 C29 C30 C31 3.8(7)
C28 C29 C30 C33 -175.5(5)
C29 C30 C31 C32 -2.2(7)
C33 C30 C31 C32 177.1(5)
C30 C31 C32 C27 -0.9(6)
C28 C27 C32 C31 2.4(5)
S2 C27 C32 C31 -175.1(3)
O6 S3 C34 C35 17.6(3)
O5 S3 C34 C35 149.4(2)
N3 S3 C34 C35 -96.0(2)
O6 S3 C34 C39 -165.3(2)
O5 S3 C34 C39 -33.4(2)
N3 S3 C34 C39 81.2(2)
C39 C34 C35 C36 -0.1(4)
S3 C34 C35 C36 177.1(3)
C34 C35 C36 C37 -0.4(5)
C35 C36 C37 C38 0.4(6)
C35 C36 C37 C40 -178.5(3)
C36 C37 C38 C39 0.1(5)
C40 C37 C38 C39 179.1(3)
C37 C38 C39 C34 -0.6(4)
C35 C34 C39 C38 0.6(4)
S3 C34 C39 C38 -176.7(2)

loop_
_platon_squeeze_void_nr
_platon_squeeze_void_average_x
_platon_squeeze_void_average_y
_platon_squeeze_void_average_z
_platon_squeeze_void_volume
_platon_squeeze_void_count_electrons
1 0.000 0.000 0.500 100.7 19.2
2 0.500 0.500 1.000 100.7 19.1
